data_8103190
loop_
_publ_author_name
'Mei-Ye Jia'
'Hong-Yu Zhou'
'Shuang-Yan Wang'
'Feng-Mei Nie'

_publ_section_title
;
 Crystal structure of
 (tris(2-aminoethyl)amine-N,N',N'')-(nicotinate-N)copper(II)
 tetrafluoroborate hydrate, [Cu(C6H18N4)(C6H4NO2)][BF4] &#x2022; H2O
;
_journal_issue 4
_journal_name_full 'Zeitschrift f\"ur Kristallographie - New Crystal Structures'
_journal_page_first 608
_journal_volume 226
_journal_year 2011
_chemical_formula_sum 'C12 H24 B Cu F4 N5 O3'
_chemical_formula_weight 436.71
_space_group_IT_number 29
_symmetry_cell_setting orthorhombic
_symmetry_space_group_name_Hall 'P 2c -2ac'
_symmetry_space_group_name_H-M 'P c a 21'
_atom_sites_solution_hydrogens geom
_atom_sites_solution_primary direct
_atom_sites_solution_secondary difmap
_audit_creation_method SHELXL-97
_cell_angle_alpha 90.00
_cell_angle_beta 90.00
_cell_angle_gamma 90.00
_cell_formula_units_Z 8
_cell_length_a 15.1807(2)
_cell_length_b 8.41140(10)
_cell_length_c 28.6983(4)
_cell_measurement_reflns_used 9895
_cell_measurement_temperature 296(2)
_cell_measurement_theta_max 25.94
_cell_measurement_theta_min 2.42
_cell_volume 3664.51(8)
_computing_cell_refinement 'Bruker SMART'
_computing_data_collection 'Bruker SMART'
_computing_data_reduction 'Bruker SAINT'
_computing_molecular_graphics 'Bruker SHELXTL'
_computing_publication_material 'Bruker SHELXTL'
_computing_structure_refinement 'Bruker SHELXTL'
_computing_structure_solution 'Bruker SHELXTL'
_diffrn_ambient_temperature 296(2)
_diffrn_measured_fraction_theta_full 0.948
_diffrn_measured_fraction_theta_max 0.948
_diffrn_measurement_device_type 'CCD area detector'
_diffrn_measurement_method 'phi and omega scans'
_diffrn_radiation_monochromator graphite
_diffrn_radiation_source 'fine-focus sealed tube'
_diffrn_radiation_type MoK\a
_diffrn_radiation_wavelength 0.71073
_diffrn_reflns_av_R_equivalents 0.0247
_diffrn_reflns_av_sigmaI/netI 0.0325
_diffrn_reflns_limit_h_max 19
_diffrn_reflns_limit_h_min -19
_diffrn_reflns_limit_k_max 11
_diffrn_reflns_limit_k_min -10
_diffrn_reflns_limit_l_max 34
_diffrn_reflns_limit_l_min -30
_diffrn_reflns_number 30328
_diffrn_reflns_theta_full 27.89
_diffrn_reflns_theta_max 27.89
_diffrn_reflns_theta_min 2.68
_exptl_absorpt_coefficient_mu 1.253
_exptl_absorpt_correction_type none
_exptl_crystal_colour blue
_exptl_crystal_density_diffrn 1.583
_exptl_crystal_density_method 'not measured'
_exptl_crystal_description block
_exptl_crystal_F_000 1800
_exptl_crystal_size_max 0.35
_exptl_crystal_size_mid 0.24
_exptl_crystal_size_min 0.18
_refine_diff_density_max 0.392
_refine_diff_density_min -0.308
_refine_diff_density_rms 0.049
_refine_ls_abs_structure_details 'Flack H D (1983), Acta Cryst. A39, 876-881'
_refine_ls_abs_structure_Flack 0.041(11)
_refine_ls_extinction_method none
_refine_ls_goodness_of_fit_ref 1.035
_refine_ls_hydrogen_treatment constr
_refine_ls_matrix_type full
_refine_ls_number_parameters 470
_refine_ls_number_reflns 6794
_refine_ls_number_restraints 1
_refine_ls_restrained_S_all 1.035
_refine_ls_R_factor_all 0.0455
_refine_ls_R_factor_gt 0.0321
_refine_ls_shift/su_max 0.001
_refine_ls_shift/su_mean 0.000
_refine_ls_structure_factor_coef Fsqd
_refine_ls_weighting_details 'calc w=1/[\s^2^(Fo^2^)+(0.0439P)^2^+0.0000P] where P=(Fo^2^+2Fc^2^)/3'
_refine_ls_weighting_scheme calc
_refine_ls_wR_factor_gt 0.0740
_refine_ls_wR_factor_ref 0.0790
_reflns_number_gt 5460
_reflns_number_total 6794
_reflns_threshold_expression >2sigma(I)
_cod_data_source_file 1267-3462.cff
_cod_data_source_block d:\crystals\nie100~1\w
_cod_depositor_comments
;
The following automatic conversions were performed:

'_symmetry_cell_setting' value 'Orthorhombic' changed to
'orthorhombic' according to
/home/saulius/struct/CIF-dictionaries/cif_core.dic dictionary named
'cif_core.dic' version 2.4.1 from 2010-06-29.

Automatic conversion script
Id: cif_fix_values 1715 2011-07-08 13:25:40Z adriana 
;
_cod_original_sg_symbol_H-M 'Pca21 '
_cod_database_code 8103190

loop_
_symmetry_equiv_pos_as_xyz
'x, y, z'
'-x, -y, z+1/2'
'-x+1/2, y, z+1/2'
'x+1/2, -y, z'

loop_
_atom_site_label
_atom_site_type_symbol
_atom_site_fract_x
_atom_site_fract_y
_atom_site_fract_z
_atom_site_U_iso_or_equiv
_atom_site_adp_type
_atom_site_occupancy
_atom_site_symmetry_multiplicity
_atom_site_calc_flag
_atom_site_refinement_flags
Cu1 Cu 0.78610(2) 0.48490(3) 0.629641(15) 0.03556(11) Uani 1 1 d .
F1 F 0.63561(14) 0.1151(2) 0.64357(8) 0.0733(6) Uani 1 1 d .
O1 O 0.7395(2) 0.0052(2) 0.50209(10) 0.0582(7) Uani 1 1 d .
N1 N 0.82260(17) 0.5352(3) 0.69677(12) 0.0447(7) Uani 1 1 d .
C1 C 0.9204(2) 0.7114(4) 0.65353(15) 0.0619(12) Uani 1 1 d .
H1A H 0.9384 0.8214 0.6500 0.074 Uiso 1 1 calc R
H1B H 0.9730 0.6473 0.6576 0.074 Uiso 1 1 calc R
B1 B 0.6197(2) 0.0587(5) 0.68900(17) 0.0449(10) Uani 1 1 d .
Cu2 Cu 0.57385(2) 0.00563(4) 0.906110(17) 0.03460(10) Uani 1 1 d .
F2 F 0.54867(17) -0.0383(3) 0.68802(12) 0.0858(9) Uani 1 1 d .
O2 O 0.69472(15) 0.1096(3) 0.43433(9) 0.0562(7) Uani 1 1 d .
N2 N 0.87327(15) 0.6598(3) 0.61167(10) 0.0444(7) Uani 1 1 d .
C2 C 0.8624(2) 0.6952(4) 0.69541(14) 0.0590(10) Uani 1 1 d .
H2A H 0.8968 0.7125 0.7234 0.071 Uiso 1 1 calc R
H2B H 0.8163 0.7750 0.6943 0.071 Uiso 1 1 calc R
B2 B 0.9086(3) 0.5675(5) 0.84151(19) 0.0563(12) Uani 1 1 d .
F3 F 0.69153(19) -0.0197(3) 0.70539(13) 0.0896(10) Uani 1 1 d .
O3 O 0.48203(14) 0.3907(3) 1.09884(9) 0.0566(7) Uani 1 1 d .
N3 N 0.66102(18) 0.4845(3) 0.65602(12) 0.0425(8) Uani 1 1 d .
C3 C 0.6631(2) 0.5779(5) 0.69920(14) 0.0548(10) Uani 1 1 d .
H3A H 0.6101 0.5587 0.7172 0.066 Uiso 1 1 calc R
H3B H 0.6662 0.6904 0.6920 0.066 Uiso 1 1 calc R
F4 F 0.60459(16) 0.1907(2) 0.71637(9) 0.0773(6) Uani 1 1 d .
O4 O 0.5269(2) 0.4924(2) 1.03201(11) 0.0582(8) Uani 1 1 d .
N4 N 0.85179(16) 0.2599(3) 0.64340(11) 0.0458(7) Uani 1 1 d .
C4 C 0.7427(3) 0.5286(5) 0.72658(15) 0.0581(11) Uani 1 1 d .
H4A H 0.7500 0.5987 0.7531 0.070 Uiso 1 1 calc R
H4B H 0.7347 0.4212 0.7382 0.070 Uiso 1 1 calc R
F5 F 0.84050(19) 0.4683(3) 0.83905(13) 0.0945(11) Uani 1 1 d .
O5 O 0.5516(2) 0.5516(3) 0.94100(10) 0.0688(8) Uani 1 1 d .
N5 N 0.74657(17) 0.4537(3) 0.56314(10) 0.0373(7) Uani 1 1 d .
C5 C 0.8619(2) 0.2509(4) 0.69464(13) 0.0533(10) Uani 1 1 d .
H5A H 0.9069 0.1737 0.7027 0.064 Uiso 1 1 calc R
H5B H 0.8068 0.2181 0.7089 0.064 Uiso 1 1 calc R
F6 F 0.9830(2) 0.4998(3) 0.82444(14) 0.0965(10) Uani 1 1 d .
O6 O 0.7670(2) 0.9428(3) 0.59276(10) 0.0686(7) Uani 1 1 d .
N6 N 0.61305(18) -0.0524(4) 0.83995(10) 0.0449(7) Uani 1 1 d .
C6 C 0.8878(2) 0.4134(5) 0.71193(15) 0.0591(10) Uani 1 1 d .
H6A H 0.8912 0.4122 0.7457 0.071 Uiso 1 1 calc R
H6B H 0.9456 0.4407 0.6999 0.071 Uiso 1 1 calc R
F7 F 0.88983(19) 0.7060(3) 0.81670(8) 0.0879(8) Uani 1 1 d .
N7 N 0.44984(19) 0.0069(3) 0.87784(13) 0.0436(8) Uani 1 1 d .
C7 C 0.7184(2) 0.5784(4) 0.53745(13) 0.0460(9) Uani 1 1 d .
H7 H 0.7178 0.6788 0.5510 0.055 Uiso 1 1 calc R
F8 F 0.92215(17) 0.6156(3) 0.88699(8) 0.0812(7) Uani 1 1 d .
N8 N 0.66038(16) -0.1676(3) 0.92589(10) 0.0429(7) Uani 1 1 d .
C8 C 0.6910(2) 0.5627(4) 0.49264(15) 0.0487(9) Uani 1 1 d .
H8 H 0.6735 0.6516 0.4758 0.058 Uiso 1 1 calc R
N9 N 0.63766(18) 0.2314(3) 0.88989(11) 0.0468(7) Uani 1 1 d .
C9 C 0.68939(19) 0.4162(4) 0.47251(13) 0.0457(9) Uani 1 1 d .
H9 H 0.6697 0.4043 0.4420 0.055 Uiso 1 1 calc R
N10 N 0.53274(17) 0.0416(3) 0.97193(11) 0.0391(7) Uani 1 1 d .
C10 C 0.71708(18) 0.2854(3) 0.49750(12) 0.0368(7) Uani 1 1 d .
C11 C 0.74487(19) 0.3109(3) 0.54264(12) 0.0383(7) Uani 1 1 d .
H11 H 0.7636 0.2236 0.5599 0.046 Uiso 1 1 calc R
C12 C 0.7164(2) 0.1184(4) 0.47655(13) 0.0447(8) Uani 1 1 d .
C13 C 0.4530(2) -0.0924(5) 0.83608(14) 0.0584(10) Uani 1 1 d .
H13A H 0.4009 -0.0744 0.8172 0.070 Uiso 1 1 calc R
H13B H 0.4546 -0.2038 0.8448 0.070 Uiso 1 1 calc R
C14 C 0.5338(2) -0.0500(6) 0.80913(15) 0.0630(11) Uani 1 1 d .
H14A H 0.5269 0.0551 0.7957 0.076 Uiso 1 1 calc R
H14B H 0.5417 -0.1251 0.7838 0.076 Uiso 1 1 calc R
C15 C 0.7095(2) -0.2250(4) 0.88532(14) 0.0544(10) Uani 1 1 d .
H15A H 0.7274 -0.3344 0.8902 0.065 Uiso 1 1 calc R
H15B H 0.7620 -0.1611 0.8808 0.065 Uiso 1 1 calc R
C16 C 0.6517(2) -0.2137(4) 0.84343(15) 0.0615(11) Uani 1 1 d .
H16A H 0.6859 -0.2362 0.8156 0.074 Uiso 1 1 calc R
H16B H 0.6050 -0.2919 0.8456 0.074 Uiso 1 1 calc R
C17 C 0.6524(2) 0.2327(4) 0.83930(14) 0.0572(10) Uani 1 1 d .
H17A H 0.6985 0.3078 0.8314 0.069 Uiso 1 1 calc R
H17B H 0.5989 0.2640 0.8232 0.069 Uiso 1 1 calc R
C18 C 0.6788(2) 0.0689(5) 0.82495(13) 0.0565(10) Uani 1 1 d .
H18A H 0.6849 0.0652 0.7913 0.068 Uiso 1 1 calc R
H18B H 0.7356 0.0437 0.8385 0.068 Uiso 1 1 calc R
C19 C 0.5052(2) -0.0820(4) 0.99817(13) 0.0438(8) Uani 1 1 d .
H19 H 0.5053 -0.1834 0.9852 0.053 Uiso 1 1 calc R
C20 C 0.4774(2) -0.0635(4) 1.04293(15) 0.0480(9) Uani 1 1 d .
H20 H 0.4588 -0.1513 1.0600 0.058 Uiso 1 1 calc R
C21 C 0.4768(2) 0.0832(4) 1.06267(12) 0.0432(9) Uani 1 1 d .
H21 H 0.4581 0.0961 1.0933 0.052 Uiso 1 1 calc R
C22 C 0.50424(19) 0.2139(3) 1.03687(11) 0.0350(7) Uani 1 1 d .
C23 C 0.50316(19) 0.3804(4) 1.05730(13) 0.0418(8) Uani 1 1 d .
C24 C 0.53179(17) 0.1859(3) 0.99169(12) 0.0407(8) Uani 1 1 d .
H24 H 0.5507 0.2721 0.9740 0.049 Uiso 1 1 calc R
H3C H 0.6258 0.5088 0.6308 0.049 Uiso 1 1 d R
H7C H 0.4001 -0.0256 0.9000 0.049 Uiso 1 1 d R
H2C H 0.8412 0.7492 0.6001 0.049 Uiso 1 1 d R
H4C H 0.9030 0.2758 0.6313 0.049 Uiso 1 1 d R
H4D H 0.8234 0.1725 0.6370 0.049 Uiso 1 1 d R
H7B H 0.4321 0.1233 0.8741 0.049 Uiso 1 1 d R
H3D H 0.6412 0.3833 0.6581 0.049 Uiso 1 1 d R
H9D H 0.6837 0.2209 0.9058 0.049 Uiso 1 1 d R
H9C H 0.6177 0.3180 0.9046 0.049 Uiso 1 1 d R
H2D H 0.9190 0.6194 0.5892 0.049 Uiso 1 1 d R
H8C H 0.7037 -0.1231 0.9487 0.049 Uiso 1 1 d R
H6C H 0.7316 1.0156 0.6035 0.049 Uiso 1 1 d R
H6D H 0.7743 0.9547 0.5619 0.049 Uiso 1 1 d R
H8D H 0.6344 -0.2476 0.9387 0.049 Uiso 1 1 d R
H5C H 0.5503 0.5092 0.9727 0.049 Uiso 1 1 d R
H5D H 0.5093 0.4960 0.9238 0.049 Uiso 1 1 d R

loop_
_atom_site_aniso_label
_atom_site_aniso_U_11
_atom_site_aniso_U_22
_atom_site_aniso_U_33
_atom_site_aniso_U_23
_atom_site_aniso_U_13
_atom_site_aniso_U_12
Cu1 0.0359(2) 0.03765(17) 0.0331(3) -0.0063(2) -0.00500(19) -0.00104(13)
F1 0.0940(16) 0.0775(14) 0.0486(16) -0.0017(12) 0.0082(13) -0.0098(11)
O1 0.082(2) 0.0429(13) 0.0500(19) -0.0083(12) -0.0006(17) 0.0009(11)
N1 0.0359(15) 0.0590(16) 0.039(2) -0.0155(14) -0.0071(14) 0.0046(12)
C1 0.053(2) 0.054(2) 0.078(4) -0.018(2) -0.015(2) -0.0132(16)
B1 0.044(2) 0.0440(18) 0.047(3) 0.005(2) -0.005(2) 0.0026(17)
Cu2 0.0362(2) 0.03825(17) 0.0294(2) -0.00364(17) 0.0044(2) 0.00279(14)
F2 0.0728(16) 0.0856(15) 0.099(2) 0.0195(17) -0.0080(15) -0.0262(12)
O2 0.0567(15) 0.0727(17) 0.0393(17) -0.0208(14) -0.0060(13) -0.0056(12)
N2 0.0380(14) 0.0382(12) 0.057(2) -0.0043(13) -0.0014(13) -0.0052(11)
C2 0.058(2) 0.065(2) 0.054(3) -0.031(2) -0.017(2) 0.0047(17)
B2 0.060(3) 0.053(2) 0.056(4) -0.004(3) -0.006(2) 0.000(2)
F3 0.0749(17) 0.0785(16) 0.115(3) 0.0026(14) -0.0285(18) 0.0245(11)
O3 0.0566(15) 0.0750(17) 0.0381(17) -0.0218(13) 0.0111(13) 0.0079(12)
N3 0.0374(16) 0.0500(16) 0.040(2) 0.0056(13) -0.0085(14) 0.0002(10)
C3 0.0433(19) 0.067(2) 0.054(3) -0.011(2) 0.0044(18) 0.0115(17)
F4 0.1125(17) 0.0637(13) 0.0556(15) -0.0071(11) 0.0035(14) 0.0159(13)
O4 0.079(2) 0.0465(14) 0.049(2) -0.0098(12) -0.0045(15) -0.0023(11)
N4 0.0493(15) 0.0405(13) 0.048(2) -0.0012(13) -0.0054(15) 0.0037(11)
C4 0.047(2) 0.084(3) 0.044(3) -0.0153(19) 0.000(2) 0.0123(18)
F5 0.0747(18) 0.0859(16) 0.123(3) -0.0156(17) -0.0036(18) -0.0255(13)
O5 0.099(2) 0.0521(13) 0.056(2) 0.0034(15) -0.0061(16) -0.0240(14)
N5 0.0417(14) 0.0374(13) 0.0328(18) -0.0064(12) -0.0026(13) -0.0036(11)
C5 0.056(2) 0.060(2) 0.044(3) 0.0063(18) -0.0051(19) 0.0154(17)
F6 0.0723(19) 0.0857(18) 0.132(3) -0.0191(14) 0.0211(19) 0.0154(11)
O6 0.106(2) 0.0474(12) 0.0526(18) -0.0042(14) 0.0043(17) 0.0149(15)
N6 0.0365(15) 0.0677(16) 0.0304(19) -0.0098(15) 0.0036(13) -0.0016(14)
C6 0.048(2) 0.083(3) 0.046(2) -0.013(2) -0.012(2) 0.019(2)
F7 0.137(2) 0.0681(15) 0.0585(17) 0.0093(12) -0.0101(16) 0.0084(14)
N7 0.0357(14) 0.0597(18) 0.035(2) 0.0054(14) 0.0055(14) 0.0014(12)
C7 0.056(2) 0.0350(16) 0.047(3) -0.0003(17) -0.0046(19) -0.0002(15)
F8 0.1025(18) 0.0912(17) 0.0499(15) 0.0027(13) -0.0158(13) 0.0020(14)
N8 0.0451(15) 0.0374(12) 0.0463(19) -0.0034(12) -0.0014(14) 0.0042(11)
C8 0.051(2) 0.0505(19) 0.045(3) 0.0065(19) -0.0062(19) 0.0076(16)
N9 0.0486(16) 0.0460(14) 0.046(2) 0.0042(13) 0.0014(15) -0.0041(13)
C9 0.0371(17) 0.066(2) 0.034(2) -0.0012(19) -0.0044(16) 0.0026(15)
N10 0.0461(16) 0.0367(13) 0.0347(18) -0.0040(13) 0.0063(14) 0.0043(11)
C10 0.0338(15) 0.0439(16) 0.033(2) -0.0011(15) -0.0021(16) -0.0015(13)
C11 0.0423(16) 0.0370(15) 0.036(2) -0.0045(15) -0.0038(16) -0.0025(12)
C12 0.0384(16) 0.0528(19) 0.043(3) -0.0132(18) 0.0028(17) -0.0091(15)
C13 0.047(2) 0.076(3) 0.052(3) -0.002(2) -0.0038(19) -0.0113(19)
C14 0.049(2) 0.094(3) 0.046(3) -0.014(2) -0.005(2) -0.010(2)
C15 0.0427(19) 0.052(2) 0.069(3) -0.0141(19) 0.005(2) 0.0091(14)
C16 0.054(2) 0.072(2) 0.059(3) -0.032(2) 0.016(2) 0.0057(18)
C17 0.047(2) 0.074(2) 0.051(3) 0.020(2) 0.0035(19) -0.0113(18)
C18 0.0410(19) 0.096(3) 0.032(2) -0.009(2) 0.0139(18) -0.010(2)
C19 0.0484(18) 0.0356(16) 0.048(3) -0.0015(16) 0.001(2) -0.0036(15)
C20 0.052(2) 0.0509(19) 0.041(3) 0.0063(19) 0.0055(19) -0.0081(16)
C21 0.0457(19) 0.055(2) 0.029(2) -0.0026(17) 0.0058(16) -0.0029(15)
C22 0.0347(15) 0.0442(15) 0.0262(19) -0.0086(14) -0.0005(15) 0.0066(13)
C23 0.0339(16) 0.0553(19) 0.036(2) -0.0115(17) -0.0044(17) 0.0011(15)
C24 0.0424(17) 0.0392(16) 0.040(2) -0.0023(16) 0.0044(16) 0.0040(12)

loop_
_atom_type_symbol
_atom_type_description
_atom_type_scat_dispersion_real
_atom_type_scat_dispersion_imag
_atom_type_scat_source
C C 0.0033 0.0016 'International Tables Vol C Tables 4.2.6.8 and 6.1.1.4'
H H 0.0000 0.0000 'International Tables Vol C Tables 4.2.6.8 and 6.1.1.4'
N N 0.0061 0.0033 'International Tables Vol C Tables 4.2.6.8 and 6.1.1.4'
O O 0.0106 0.0060 'International Tables Vol C Tables 4.2.6.8 and 6.1.1.4'
B B 0.0013 0.0007 'International Tables Vol C Tables 4.2.6.8 and 6.1.1.4'
F F 0.0171 0.0103 'International Tables Vol C Tables 4.2.6.8 and 6.1.1.4'
Cu Cu 0.3201 1.2651 'International Tables Vol C Tables 4.2.6.8 and 6.1.1.4'

loop_
_geom_angle_atom_site_label_1
_geom_angle_atom_site_label_2
_geom_angle_atom_site_label_3
_geom_angle
N5 Cu1 N3 94.23(12)
N5 Cu1 N2 92.72(11)
N3 Cu1 N2 134.08(10)
N5 Cu1 N1 175.33(10)
N3 Cu1 N1 84.45(12)
N2 Cu1 N1 85.03(12)
N5 Cu1 N4 101.24(11)
N3 Cu1 N4 110.93(10)
N2 Cu1 N4 112.02(9)
N1 Cu1 N4 83.40(11)
C2 N1 C4 112.6(3)
C2 N1 C6 111.3(3)
C4 N1 C6 110.4(3)
C2 N1 Cu1 105.9(2)
C4 N1 Cu1 108.2(2)
C6 N1 Cu1 108.2(2)
N2 C1 C2 110.1(3)
N2 C1 H1A 109.6
C2 C1 H1A 109.6
N2 C1 H1B 109.6
C2 C1 H1B 109.6
H1A C1 H1B 108.1
F2 B1 F3 110.8(3)
F2 B1 F4 111.4(3)
F3 B1 F4 109.1(3)
F2 B1 F1 108.7(3)
F3 B1 F1 110.3(3)
F4 B1 F1 106.5(3)
N10 Cu2 N8 92.63(11)
N10 Cu2 N6 174.80(12)
N8 Cu2 N6 84.31(12)
N10 Cu2 N7 94.93(12)
N8 Cu2 N7 134.78(10)
N6 Cu2 N7 84.33(13)
N10 Cu2 N9 101.95(11)
N8 Cu2 N9 113.24(10)
N6 Cu2 N9 83.15(12)
N7 Cu2 N9 108.59(11)
C1 N2 Cu1 108.8(2)
C1 N2 H2C 107.5
Cu1 N2 H2C 108.9
C1 N2 H2D 106.8
Cu1 N2 H2D 111.4
H2C N2 H2D 113.2
N1 C2 C1 110.2(3)
N1 C2 H2A 109.6
C1 C2 H2A 109.6
N1 C2 H2B 109.6
C1 C2 H2B 109.6
H2A C2 H2B 108.1
F5 B2 F6 111.4(4)
F5 B2 F8 110.5(4)
F6 B2 F8 109.9(4)
F5 B2 F7 109.8(4)
F6 B2 F7 109.7(4)
F8 B2 F7 105.5(3)
C3 N3 Cu1 107.0(2)
C3 N3 H3C 123.8
Cu1 N3 H3C 104.3
C3 N3 H3D 117.1
Cu1 N3 H3D 109.6
H3C N3 H3D 93.8
N3 C3 C4 108.2(3)
N3 C3 H3A 110.1
C4 C3 H3A 110.1
N3 C3 H3B 110.1
C4 C3 H3B 110.1
H3A C3 H3B 108.4
C5 N4 Cu1 105.82(18)
C5 N4 H4C 108.4
Cu1 N4 H4C 101.8
C5 N4 H4D 102.6
Cu1 N4 H4D 117.9
H4C N4 H4D 119.5
N1 C4 C3 110.2(4)
N1 C4 H4A 109.6
C3 C4 H4A 109.6
N1 C4 H4B 109.6
C3 C4 H4B 109.6
H4A C4 H4B 108.1
H5C O5 H5D 107.1
C11 N5 C7 116.8(3)
C11 N5 Cu1 122.6(2)
C7 N5 Cu1 120.6(2)
N4 C5 C6 107.9(3)
N4 C5 H5A 110.1
C6 C5 H5A 110.1
N4 C5 H5B 110.1
C6 C5 H5B 110.1
H5A C5 H5B 108.4
H6C O6 H6D 110.2
C16 N6 C18 112.4(3)
C16 N6 C14 111.8(3)
C18 N6 C14 111.0(3)
C16 N6 Cu2 105.7(2)
C18 N6 Cu2 107.4(2)
C14 N6 Cu2 108.2(2)
N1 C6 C5 110.8(3)
N1 C6 H6A 109.5
C5 C6 H6A 109.5
N1 C6 H6B 109.5
C5 C6 H6B 109.5
H6A C6 H6B 108.1
C13 N7 Cu2 107.0(2)
C13 N7 H7C 112.4
Cu2 N7 H7C 115.5
C13 N7 H7B 118.0
Cu2 N7 H7B 106.8
H7C N7 H7B 97.2
N5 C7 C8 122.6(3)
N5 C7 H7 118.7
C8 C7 H7 118.7
C15 N8 Cu2 110.0(2)
C15 N8 H8C 108.0
Cu2 N8 H8C 109.7
C15 N8 H8D 108.3
Cu2 N8 H8D 112.4
H8C N8 H8D 108.3
C7 C8 C9 119.7(4)
C7 C8 H8 120.2
C9 C8 H8 120.2
C17 N9 Cu2 106.5(2)
C17 N9 H9D 114.3
Cu2 N9 H9D 99.3
C17 N9 H9C 120.8
Cu2 N9 H9C 117.2
H9D N9 H9C 96.4
C8 C9 C10 119.7(3)
C8 C9 H9 120.1
C10 C9 H9 120.1
C24 N10 C19 117.3(3)
C24 N10 Cu2 122.5(2)
C19 N10 Cu2 120.3(2)
C9 C10 C11 117.3(3)
C9 C10 C12 121.8(3)
C11 C10 C12 121.0(3)
N5 C11 C10 124.0(3)
N5 C11 H11 118.0
C10 C11 H11 118.0
O1 C12 O2 126.3(3)
O1 C12 C10 117.9(3)
O2 C12 C10 115.8(3)
N7 C13 C14 108.4(3)
N7 C13 H13A 110.0
C14 C13 H13A 110.0
N7 C13 H13B 110.0
C14 C13 H13B 110.0
H13A C13 H13B 108.4
C13 C14 N6 110.6(3)
C13 C14 H14A 109.5
N6 C14 H14A 109.5
C13 C14 H14B 109.5
N6 C14 H14B 109.5
H14A C14 H14B 108.1
N8 C15 C16 108.7(2)
N8 C15 H15A 109.9
C16 C15 H15A 109.9
N8 C15 H15B 109.9
C16 C15 H15B 109.9
H15A C15 H15B 108.3
N6 C16 C15 110.2(3)
N6 C16 H16A 109.6
C15 C16 H16A 109.6
N6 C16 H16B 109.6
C15 C16 H16B 109.6
H16A C16 H16B 108.1
N9 C17 C18 107.9(3)
N9 C17 H17A 110.1
C18 C17 H17A 110.1
N9 C17 H17B 110.1
C18 C17 H17B 110.1
H17A C17 H17B 108.4
N6 C18 C17 111.9(3)
N6 C18 H18A 109.2
C17 C18 H18A 109.2
N6 C18 H18B 109.2
C17 C18 H18B 109.2
H18A C18 H18B 107.9
N10 C19 C20 122.3(3)
N10 C19 H19 118.9
C20 C19 H19 118.9
C21 C20 C19 120.0(3)
C21 C20 H20 120.0
C19 C20 H20 120.0
C20 C21 C22 119.7(3)
C20 C21 H21 120.2
C22 C21 H21 120.2
C24 C22 C21 117.1(3)
C24 C22 C23 121.5(3)
C21 C22 C23 121.4(3)
O3 C23 O4 125.8(3)
O3 C23 C22 116.1(3)
O4 C23 C22 118.1(3)
N10 C24 C22 123.7(3)
N10 C24 H24 118.2
C22 C24 H24 118.2

loop_
_geom_bond_atom_site_label_1
_geom_bond_atom_site_label_2
_geom_bond_distance
Cu1 N5 2.018(3)
Cu1 N3 2.044(3)
Cu1 N2 2.045(2)
Cu1 N1 2.049(3)
Cu1 N4 2.175(2)
F1 B1 1.408(5)
O1 C12 1.252(4)
N1 C2 1.476(4)
N1 C4 1.485(5)
N1 C6 1.490(4)
C1 N2 1.464(4)
C1 C2 1.496(5)
C1 H1A 0.9700
C1 H1B 0.9700
B1 F2 1.352(5)
B1 F3 1.358(4)
B1 F4 1.379(5)
Cu2 N10 2.012(3)
Cu2 N8 2.042(2)
Cu2 N6 2.049(3)
Cu2 N7 2.050(3)
Cu2 N9 2.182(3)
O2 C12 1.258(4)
N2 H2C 0.9562
N2 H2D 1.0064
C2 H2A 0.9700
C2 H2B 0.9700
B2 F5 1.330(5)
B2 F6 1.356(6)
B2 F8 1.382(5)
B2 F7 1.395(5)
O3 C23 1.237(4)
N3 C3 1.468(5)
N3 H3C 0.9235
N3 H3D 0.9047
C3 C4 1.500(5)
C3 H3A 0.9700
C3 H3B 0.9700
O4 C23 1.243(4)
N4 C5 1.480(4)
N4 H4C 0.8616
N4 H4D 0.8721
C4 H4A 0.9700
C4 H4B 0.9700
O5 H5C 0.9769
O5 H5D 0.9346
N5 C11 1.338(3)
N5 C7 1.351(4)
C5 C6 1.507(5)
C5 H5A 0.9700
C5 H5B 0.9700
O6 H6C 0.8711
O6 H6D 0.8989
N6 C16 1.482(4)
N6 C18 1.490(5)
N6 C14 1.494(5)
C6 H6A 0.9700
C6 H6B 0.9700
N7 C13 1.461(5)
N7 H7C 1.0243
N7 H7B 1.0219
C7 C8 1.358(5)
C7 H7 0.9300
N8 C15 1.464(4)
N8 H8C 0.9999
N8 H8D 0.8622
C8 C9 1.361(5)
C8 H8 0.9300
N9 C17 1.469(5)
N9 H9D 0.8387
N9 H9C 0.8948
C9 C10 1.378(4)
C9 H9 0.9300
N10 C24 1.340(4)
N10 C19 1.350(4)
C10 C11 1.379(4)
C10 C12 1.528(4)
C11 H11 0.9300
C13 C14 1.493(5)
C13 H13A 0.9700
C13 H13B 0.9700
C14 H14A 0.9700
C14 H14B 0.9700
C15 C16 1.491(5)
C15 H15A 0.9700
C15 H15B 0.9700
C16 H16A 0.9700
C16 H16B 0.9700
C17 C18 1.492(5)
C17 H17A 0.9700
C17 H17B 0.9700
C18 H18A 0.9700
C18 H18B 0.9700
C19 C20 1.361(5)
C19 H19 0.9300
C20 C21 1.357(5)
C20 H20 0.9300
C21 C22 1.390(4)
C21 H21 0.9300
C22 C24 1.383(4)
C22 C23 1.518(4)
C24 H24 0.9300

loop_
_geom_torsion_atom_site_label_1
_geom_torsion_atom_site_label_2
_geom_torsion_atom_site_label_3
_geom_torsion_atom_site_label_4
_geom_torsion
N5 Cu1 N1 C2 -42.1(15)
N3 Cu1 N1 C2 -115.9(2)
N2 Cu1 N1 C2 19.3(2)
N4 Cu1 N1 C2 132.2(2)
N5 Cu1 N1 C4 78.8(14)
N3 Cu1 N1 C4 5.1(2)
N2 Cu1 N1 C4 140.3(2)
N4 Cu1 N1 C4 -106.8(2)
N5 Cu1 N1 C6 -161.5(13)
N3 Cu1 N1 C6 124.7(2)
N2 Cu1 N1 C6 -100.1(2)
N4 Cu1 N1 C6 12.8(2)
C2 C1 N2 Cu1 -31.2(3)
N5 Cu1 N2 C1 -177.7(2)
N3 Cu1 N2 C1 83.8(3)
N1 Cu1 N2 C1 6.4(2)
N4 Cu1 N2 C1 -74.4(2)
C4 N1 C2 C1 -160.0(3)
C6 N1 C2 C1 75.5(4)
Cu1 N1 C2 C1 -41.8(3)
N2 C1 C2 N1 49.8(4)
N5 Cu1 N3 C3 -153.4(2)
N2 Cu1 N3 C3 -55.5(3)
N1 Cu1 N3 C3 22.1(2)
N4 Cu1 N3 C3 102.8(2)
Cu1 N3 C3 C4 -44.8(3)
N5 Cu1 N4 C5 -164.7(2)
N3 Cu1 N4 C5 -65.7(2)
N2 Cu1 N4 C5 97.6(2)
N1 Cu1 N4 C5 15.7(2)
C2 N1 C4 C3 85.4(4)
C6 N1 C4 C3 -149.5(3)
Cu1 N1 C4 C3 -31.3(3)
N3 C3 C4 N1 51.4(4)
N3 Cu1 N5 C11 -97.1(2)
N2 Cu1 N5 C11 128.3(2)
N1 Cu1 N5 C11 -170.5(13)
N4 Cu1 N5 C11 15.2(3)
N3 Cu1 N5 C7 81.4(2)
N2 Cu1 N5 C7 -53.2(2)
N1 Cu1 N5 C7 8.0(15)
N4 Cu1 N5 C7 -166.2(2)
Cu1 N4 C5 C6 -40.8(3)
N10 Cu2 N6 C16 -34.0(14)
N8 Cu2 N6 C16 20.0(2)
N7 Cu2 N6 C16 -116.1(2)
N9 Cu2 N6 C16 134.3(2)
N10 Cu2 N6 C18 -154.2(12)
N8 Cu2 N6 C18 -100.2(2)
N7 Cu2 N6 C18 123.7(2)
N9 Cu2 N6 C18 14.1(2)
N10 Cu2 N6 C14 85.8(13)
N8 Cu2 N6 C14 139.9(3)
N7 Cu2 N6 C14 3.7(2)
N9 Cu2 N6 C14 -105.8(3)
C2 N1 C6 C5 -156.2(3)
C4 N1 C6 C5 78.0(4)
Cu1 N1 C6 C5 -40.2(4)
N4 C5 C6 N1 55.6(4)
N10 Cu2 N7 C13 -151.9(2)
N8 Cu2 N7 C13 -53.3(3)
N6 Cu2 N7 C13 22.9(2)
N9 Cu2 N7 C13 103.7(2)
C11 N5 C7 C8 -1.2(5)
Cu1 N5 C7 C8 -179.8(3)
N10 Cu2 N8 C15 -177.8(2)
N6 Cu2 N8 C15 6.4(2)
N7 Cu2 N8 C15 82.6(3)
N9 Cu2 N8 C15 -73.6(2)
N5 C7 C8 C9 1.6(5)
N10 Cu2 N9 C17 -167.3(2)
N8 Cu2 N9 C17 94.5(2)
N6 Cu2 N9 C17 13.7(2)
N7 Cu2 N9 C17 -67.9(2)
C7 C8 C9 C10 -1.2(4)
N8 Cu2 N10 C24 127.3(2)
N6 Cu2 N10 C24 -179(44)
N7 Cu2 N10 C24 -97.3(2)
N9 Cu2 N10 C24 12.9(3)
N8 Cu2 N10 C19 -52.2(2)
N6 Cu2 N10 C19 1.5(14)
N7 Cu2 N10 C19 83.1(2)
N9 Cu2 N10 C19 -166.7(2)
C8 C9 C10 C11 0.5(4)
C8 C9 C10 C12 179.9(3)
C7 N5 C11 C10 0.5(4)
Cu1 N5 C11 C10 179.1(2)
C9 C10 C11 N5 -0.2(4)
C12 C10 C11 N5 -179.6(3)
C9 C10 C12 O1 -177.4(3)
C11 C10 C12 O1 2.0(4)
C9 C10 C12 O2 4.6(4)
C11 C10 C12 O2 -176.0(3)
Cu2 N7 C13 C14 -45.2(4)
N7 C13 C14 N6 50.7(4)
C16 N6 C14 C13 86.1(4)
C18 N6 C14 C13 -147.5(3)
Cu2 N6 C14 C13 -29.8(4)
Cu2 N8 C15 C16 -31.7(3)
C18 N6 C16 C15 73.3(4)
C14 N6 C16 C15 -161.0(3)
Cu2 N6 C16 C15 -43.5(3)
N8 C15 C16 N6 50.9(4)
Cu2 N9 C17 C18 -38.6(3)
C16 N6 C18 C17 -157.2(3)
C14 N6 C18 C17 76.7(4)
Cu2 N6 C18 C17 -41.3(4)
N9 C17 C18 N6 55.0(4)
C24 N10 C19 C20 0.0(5)
Cu2 N10 C19 C20 179.6(2)
N10 C19 C20 C21 -0.1(5)
C19 C20 C21 C22 0.3(5)
C20 C21 C22 C24 -0.5(4)
C20 C21 C22 C23 178.9(3)
C24 C22 C23 O3 -176.1(3)
C21 C22 C23 O3 4.5(4)
C24 C22 C23 O4 0.8(4)
C21 C22 C23 O4 -178.5(3)
C19 N10 C24 C22 -0.2(4)
Cu2 N10 C24 C22 -179.7(2)
C21 C22 C24 N10 0.4(4)
C23 C22 C24 N10 -179.0(3)
